data_4028287
loop_
_publ_author_name
'Yan Yang'
'Fan Ni'
'Wen-Ming Shu'
'Shang-Bo Yu'
'Meng Gao'
'An-Xin Wu'

_publ_section_title
;
 Synthesis of Tetrasubstituted Unsymmetrical 1,4-Enediones via
 Copper-Promoted Autotandem Catalysis and Air As the Oxidant
;
_journal_name_full 'Journal of Organic Chemistry'
_journal_page_first 5418
_journal_page_last 5426
_journal_paper_doi 10.1021/jo400564f
_journal_volume 78
_journal_year 2013
_chemical_formula_sum 'C29 H22 N2 O3'
_chemical_formula_weight 446.49
_chemical_name_systematic
; 
 ? 
;
_space_group_IT_number 2
_symmetry_cell_setting triclinic
_symmetry_space_group_name_Hall '-P 1'
_symmetry_space_group_name_H-M 'P -1'
_atom_sites_solution_hydrogens geom
_atom_sites_solution_primary direct
_atom_sites_solution_secondary difmap
_audit_creation_method SHELXL-97
_cell_angle_alpha 77.438(2)
_cell_angle_beta 69.263(2)
_cell_angle_gamma 86.112(2)
_cell_formula_units_Z 2
_cell_length_a 10.4137(16)
_cell_length_b 10.9877(17)
_cell_length_c 11.8481(19)
_cell_measurement_reflns_used 4456
_cell_measurement_temperature 298(2)
_cell_measurement_theta_max 31.55
_cell_measurement_theta_min 2.27
_cell_volume 1237.4(3)
_computing_cell_refinement 'Bruker SAINT'
_computing_data_collection 'Bruker APEX2'
_computing_data_reduction 'Bruker SAINT'
_computing_molecular_graphics 'Bruker SHELXTL'
_computing_publication_material 'Bruker SHELXTL'
_computing_structure_refinement 'SHELXL-97 (Sheldrick, 1997)'
_computing_structure_solution 'SHELXS-97 (Sheldrick, 1990)'
_diffrn_ambient_temperature 298(2)
_diffrn_measured_fraction_theta_full 0.986
_diffrn_measured_fraction_theta_max 0.986
_diffrn_measurement_device_type 'Bruker APEX-II CCD'
_diffrn_measurement_method '\f and \w scans'
_diffrn_radiation_monochromator graphite
_diffrn_radiation_source 'fine-focus sealed tube'
_diffrn_radiation_type MoK\a
_diffrn_radiation_wavelength 0.71073
_diffrn_reflns_av_R_equivalents 0.0216
_diffrn_reflns_av_sigmaI/netI 0.0334
_diffrn_reflns_limit_h_max 11
_diffrn_reflns_limit_h_min -12
_diffrn_reflns_limit_k_max 12
_diffrn_reflns_limit_k_min -13
_diffrn_reflns_limit_l_max 14
_diffrn_reflns_limit_l_min -14
_diffrn_reflns_number 8435
_diffrn_reflns_theta_full 26.00
_diffrn_reflns_theta_max 26.00
_diffrn_reflns_theta_min 1.88
_diffrn_standards_number 0
_exptl_absorpt_coefficient_mu 0.078
_exptl_absorpt_correction_T_max 0.9922
_exptl_absorpt_correction_T_min 0.9876
_exptl_absorpt_correction_type none
_exptl_crystal_colour yellow
_exptl_crystal_density_diffrn 1.198
_exptl_crystal_description block
_exptl_crystal_F_000 468
_exptl_crystal_size_max 0.16
_exptl_crystal_size_mid 0.12
_exptl_crystal_size_min 0.10
_refine_diff_density_max 0.212
_refine_diff_density_min -0.230
_refine_diff_density_rms 0.050
_refine_ls_extinction_method none
_refine_ls_goodness_of_fit_ref 1.019
_refine_ls_hydrogen_treatment mixed
_refine_ls_matrix_type full
_refine_ls_number_parameters 308
_refine_ls_number_reflns 4801
_refine_ls_number_restraints 0
_refine_ls_restrained_S_all 1.019
_refine_ls_R_factor_all 0.0593
_refine_ls_R_factor_gt 0.0491
_refine_ls_shift/su_max 0.000
_refine_ls_shift/su_mean 0.000
_refine_ls_structure_factor_coef Fsqd
_refine_ls_weighting_details 'calc w=1/[\s^2^(Fo^2^)+(0.1176P)^2^+0.1530P] where P=(Fo^2^+2Fc^2^)/3'
_refine_ls_weighting_scheme calc
_refine_ls_wR_factor_gt 0.1542
_refine_ls_wR_factor_ref 0.1754
_reflns_number_gt 3912
_reflns_number_total 4801
_reflns_threshold_expression >2sigma(I)
_cod_data_source_file jo400564f_si_002.cif
_cod_data_source_block e:\121023a\work\mo_121023a_0m
_cod_database_code 4028287

loop_
_symmetry_equiv_pos_as_xyz
'x, y, z'
'-x, -y, -z'

loop_
_atom_site_label
_atom_site_type_symbol
_atom_site_fract_x
_atom_site_fract_y
_atom_site_fract_z
_atom_site_U_iso_or_equiv
_atom_site_adp_type
_atom_site_occupancy
_atom_site_symmetry_multiplicity
_atom_site_calc_flag
_atom_site_refinement_flags
C1 C 0.45224(16) 0.63540(13) 0.18389(14) 0.0435(3) Uani 1 1 d .
C2 C 0.42839(17) 0.66579(15) 0.29763(15) 0.0489(4) Uani 1 1 d .
H2 H 0.4830 0.6318 0.3438 0.059 Uiso 1 1 calc R
C3 C 0.3242(2) 0.74602(17) 0.34235(19) 0.0648(5) Uani 1 1 d .
H3 H 0.3086 0.7658 0.4185 0.078 Uiso 1 1 calc R
C4 C 0.2431(2) 0.7969(2) 0.2740(2) 0.0806(6) Uani 1 1 d .
H4 H 0.1719 0.8500 0.3046 0.097 Uiso 1 1 calc R
C5 C 0.2678(3) 0.7689(2) 0.1600(3) 0.0841(7) Uani 1 1 d .
H5 H 0.2133 0.8034 0.1138 0.101 Uiso 1 1 calc R
C6 C 0.3723(2) 0.69032(17) 0.11470(19) 0.0640(5) Uani 1 1 d .
H6 H 0.3898 0.6736 0.0370 0.077 Uiso 1 1 calc R
C7 C 0.56376(16) 0.54974(14) 0.13129(13) 0.0425(3) Uani 1 1 d .
C8 C 0.59882(14) 0.44307(13) 0.21256(12) 0.0381(3) Uani 1 1 d .
C9 C 0.50447(14) 0.39835(13) 0.34192(12) 0.0387(3) Uani 1 1 d .
C10 C 0.35566(15) 0.38124(13) 0.36614(12) 0.0413(3) Uani 1 1 d .
C11 C 0.30962(17) 0.34790(15) 0.28043(15) 0.0503(4) Uani 1 1 d .
H11 H 0.3717 0.3400 0.2035 0.060 Uiso 1 1 calc R
C12 C 0.17012(19) 0.32638(19) 0.31004(18) 0.0639(5) Uani 1 1 d .
H12 H 0.1392 0.3028 0.2532 0.077 Uiso 1 1 calc R
C13 C 0.07841(19) 0.3398(2) 0.4225(2) 0.0715(6) Uani 1 1 d .
H13 H -0.0147 0.3259 0.4414 0.086 Uiso 1 1 calc R
C14 C 0.12289(19) 0.3737(2) 0.50748(18) 0.0732(6) Uani 1 1 d .
H14 H 0.0601 0.3826 0.5838 0.088 Uiso 1 1 calc R
C15 C 0.26162(17) 0.39457(18) 0.47930(15) 0.0554(4) Uani 1 1 d .
H15 H 0.2917 0.4177 0.5368 0.066 Uiso 1 1 calc R
C16 C 0.72145(15) 0.38085(13) 0.17211(13) 0.0392(3) Uani 1 1 d .
C17 C 0.77061(14) 0.28639(14) 0.26358(13) 0.0421(3) Uani 1 1 d .
C18 C 0.71617(16) 0.15715(14) 0.30287(14) 0.0466(4) Uani 1 1 d .
C19 C 0.7595(2) 0.07307(17) 0.38755(16) 0.0635(5) Uani 1 1 d .
H19 H 0.8218 0.0981 0.4183 0.076 Uiso 1 1 calc R
C20 C 0.7095(3) -0.04825(19) 0.4261(2) 0.0807(7) Uani 1 1 d .
H20 H 0.7387 -0.1047 0.4827 0.097 Uiso 1 1 calc R
C21 C 0.6173(3) -0.08598(18) 0.3813(2) 0.0813(7) Uani 1 1 d .
H21 H 0.5832 -0.1673 0.4086 0.098 Uiso 1 1 calc R
C22 C 0.5754(2) -0.00379(19) 0.2963(2) 0.0760(6) Uani 1 1 d .
H22 H 0.5139 -0.0296 0.2651 0.091 Uiso 1 1 calc R
C23 C 0.62492(19) 0.11808(16) 0.25701(17) 0.0589(4) Uani 1 1 d .
H23 H 0.5964 0.1737 0.1994 0.071 Uiso 1 1 calc R
C24 C 0.92865(16) 0.34955(15) -0.00323(14) 0.0470(4) Uani 1 1 d .
C25 C 1.00998(19) 0.4040(2) -0.12139(16) 0.0606(5) Uani 1 1 d .
H25 H 0.9849 0.4777 -0.1639 0.073 Uiso 1 1 calc R
C26 C 1.1300(2) 0.3444(3) -0.17363(19) 0.0787(6) Uani 1 1 d .
H26 H 1.1882 0.3776 -0.2532 0.094 Uiso 1 1 calc R
C27 C 1.1635(2) 0.2370(3) -0.1090(2) 0.0881(7) Uani 1 1 d .
H27 H 1.2449 0.1967 -0.1436 0.106 Uiso 1 1 calc R
C28 C 1.0755(3) 0.1882(2) 0.0087(2) 0.0914(8) Uani 1 1 d .
C29 C 1.1052(5) 0.0703(4) 0.0871(4) 0.174(2) Uani 1 1 d .
H29A H 1.0209 0.0257 0.1359 0.260 Uiso 1 1 calc R
H29B H 1.1478 0.0908 0.1405 0.260 Uiso 1 1 calc R
H29C H 1.1658 0.0193 0.0349 0.260 Uiso 1 1 calc R
N1 N 0.80552(13) 0.40754(12) 0.05373(11) 0.0458(3) Uani 1 1 d .
H1 H 0.7806 0.4682 0.0067 0.055 Uiso 1 1 calc R
N2 N 0.95770(17) 0.24504(15) 0.06096(15) 0.0701(5) Uani 1 1 d .
O1 O 0.62933(13) 0.57553(12) 0.01880(10) 0.0587(3) Uani 1 1 d .
O2 O 0.54791(11) 0.37005(12) 0.42748(9) 0.0535(3) Uani 1 1 d .
O3 O 0.84894(12) 0.32448(12) 0.30296(11) 0.0585(3) Uani 1 1 d .

loop_
_atom_site_aniso_label
_atom_site_aniso_U_11
_atom_site_aniso_U_22
_atom_site_aniso_U_33
_atom_site_aniso_U_23
_atom_site_aniso_U_13
_atom_site_aniso_U_12
C1 0.0531(9) 0.0379(7) 0.0429(8) -0.0028(6) -0.0242(7) 0.0008(6)
C2 0.0571(9) 0.0470(8) 0.0451(8) -0.0084(6) -0.0222(7) 0.0039(7)
C3 0.0751(12) 0.0553(10) 0.0646(11) -0.0213(8) -0.0213(10) 0.0090(9)
C4 0.0747(14) 0.0644(12) 0.1097(18) -0.0329(12) -0.0368(13) 0.0282(10)
C5 0.0984(16) 0.0652(12) 0.120(2) -0.0277(12) -0.0762(16) 0.0319(11)
C6 0.0866(13) 0.0521(9) 0.0744(12) -0.0169(8) -0.0544(11) 0.0174(9)
C7 0.0507(8) 0.0439(7) 0.0349(7) -0.0023(6) -0.0207(6) -0.0001(6)
C8 0.0392(7) 0.0419(7) 0.0319(7) -0.0022(5) -0.0142(6) 0.0010(6)
C9 0.0432(8) 0.0412(7) 0.0310(7) -0.0025(5) -0.0156(6) 0.0033(6)
C10 0.0422(8) 0.0447(7) 0.0348(7) 0.0009(6) -0.0160(6) 0.0012(6)
C11 0.0535(9) 0.0562(9) 0.0431(8) -0.0046(7) -0.0218(7) -0.0035(7)
C12 0.0608(11) 0.0765(12) 0.0639(11) -0.0053(9) -0.0368(10) -0.0095(9)
C13 0.0430(9) 0.0938(15) 0.0739(13) -0.0007(11) -0.0239(9) -0.0085(9)
C14 0.0439(10) 0.1104(17) 0.0554(11) -0.0120(11) -0.0090(8) 0.0034(10)
C15 0.0453(9) 0.0775(11) 0.0411(8) -0.0099(8) -0.0140(7) 0.0021(8)
C16 0.0404(7) 0.0400(7) 0.0357(7) -0.0026(5) -0.0137(6) -0.0046(6)
C17 0.0348(7) 0.0480(8) 0.0390(7) -0.0016(6) -0.0120(6) 0.0019(6)
C18 0.0468(8) 0.0427(8) 0.0397(8) -0.0012(6) -0.0074(6) 0.0041(6)
C19 0.0802(13) 0.0534(10) 0.0501(10) -0.0016(7) -0.0221(9) 0.0123(9)
C20 0.1132(18) 0.0486(10) 0.0623(12) 0.0066(9) -0.0215(12) 0.0130(11)
C21 0.0993(17) 0.0445(10) 0.0735(13) -0.0023(9) -0.0021(12) -0.0091(10)
C22 0.0756(13) 0.0545(11) 0.0915(15) -0.0156(10) -0.0192(12) -0.0113(9)
C23 0.0597(10) 0.0494(9) 0.0619(10) -0.0048(8) -0.0177(8) -0.0040(8)
C24 0.0425(8) 0.0533(9) 0.0415(8) -0.0113(7) -0.0083(6) -0.0053(6)
C25 0.0551(10) 0.0787(12) 0.0394(8) -0.0078(8) -0.0070(7) -0.0091(9)
C26 0.0569(11) 0.121(2) 0.0479(10) -0.0275(12) 0.0016(9) -0.0080(12)
C27 0.0618(13) 0.1102(19) 0.0832(16) -0.0435(15) -0.0040(11) 0.0196(12)
C28 0.0810(15) 0.0840(15) 0.0876(16) -0.0188(12) -0.0082(13) 0.0331(12)
C29 0.173(4) 0.128(3) 0.152(3) 0.004(2) -0.011(3) 0.098(3)
N1 0.0448(7) 0.0493(7) 0.0361(6) -0.0007(5) -0.0102(5) 0.0004(5)
N2 0.0648(10) 0.0590(9) 0.0617(10) -0.0021(7) -0.0008(8) 0.0154(7)
O1 0.0726(8) 0.0623(7) 0.0328(6) 0.0023(5) -0.0170(5) 0.0101(6)
O2 0.0478(6) 0.0779(8) 0.0339(5) -0.0016(5) -0.0195(5) 0.0043(5)
O3 0.0520(7) 0.0639(7) 0.0642(8) -0.0014(6) -0.0324(6) -0.0015(5)

loop_
_atom_type_symbol
_atom_type_description
_atom_type_scat_dispersion_real
_atom_type_scat_dispersion_imag
_atom_type_scat_source
C C 0.0033 0.0016 'International Tables Vol C Tables 4.2.6.8 and 6.1.1.4'
H H 0.0000 0.0000 'International Tables Vol C Tables 4.2.6.8 and 6.1.1.4'
N N 0.0061 0.0033 'International Tables Vol C Tables 4.2.6.8 and 6.1.1.4'
O O 0.0106 0.0060 'International Tables Vol C Tables 4.2.6.8 and 6.1.1.4'

loop_
_geom_angle_atom_site_label_1
_geom_angle_atom_site_label_2
_geom_angle_atom_site_label_3
_geom_angle
C6 C1 C2 118.87(15)
C6 C1 C7 118.62(14)
C2 C1 C7 122.47(13)
C3 C2 C1 120.40(15)
C3 C2 H2 119.8
C1 C2 H2 119.8
C2 C3 C4 119.93(18)
C2 C3 H3 120.0
C4 C3 H3 120.0
C3 C4 C5 119.98(18)
C3 C4 H4 120.0
C5 C4 H4 120.0
C6 C5 C4 120.19(18)
C6 C5 H5 119.9
C4 C5 H5 119.9
C5 C6 C1 120.57(18)
C5 C6 H6 119.7
C1 C6 H6 119.7
O1 C7 C8 121.74(14)
O1 C7 C1 118.13(13)
C8 C7 C1 120.03(13)
C16 C8 C7 120.93(13)
C16 C8 C9 117.90(12)
C7 C8 C9 121.17(12)
O2 C9 C10 119.43(12)
O2 C9 C8 121.29(13)
C10 C9 C8 119.19(11)
C15 C10 C11 119.34(15)
C15 C10 C9 118.73(13)
C11 C10 C9 121.88(14)
C10 C11 C12 119.71(16)
C10 C11 H11 120.1
C12 C11 H11 120.1
C13 C12 C11 120.24(16)
C13 C12 H12 119.9
C11 C12 H12 119.9
C12 C13 C14 120.46(17)
C12 C13 H13 119.8
C14 C13 H13 119.8
C13 C14 C15 119.80(18)
C13 C14 H14 120.1
C15 C14 H14 120.1
C10 C15 C14 120.45(16)
C10 C15 H15 119.8
C14 C15 H15 119.8
N1 C16 C8 121.39(13)
N1 C16 C17 117.81(13)
C8 C16 C17 120.62(12)
O3 C17 C18 123.84(14)
O3 C17 C16 116.90(13)
C18 C17 C16 119.21(13)
C23 C18 C19 119.38(16)
C23 C18 C17 121.94(14)
C19 C18 C17 118.68(16)
C20 C19 C18 119.7(2)
C20 C19 H19 120.1
C18 C19 H19 120.1
C21 C20 C19 120.55(19)
C21 C20 H20 119.7
C19 C20 H20 119.7
C22 C21 C20 120.04(19)
C22 C21 H21 120.0
C20 C21 H21 120.0
C21 C22 C23 119.9(2)
C21 C22 H22 120.1
C23 C22 H22 120.1
C18 C23 C22 120.44(18)
C18 C23 H23 119.8
C22 C23 H23 119.8
N2 C24 C25 124.40(16)
N2 C24 N1 116.76(14)
C25 C24 N1 118.84(15)
C26 C25 C24 116.95(19)
C26 C25 H25 121.5
C24 C25 H25 121.5
C27 C26 C25 120.0(2)
C27 C26 H26 120.0
C25 C26 H26 120.0
C26 C27 C28 119.3(2)
C26 C27 H27 120.3
C28 C27 H27 120.3
N2 C28 C27 121.5(2)
N2 C28 C29 115.7(2)
C27 C28 C29 122.8(2)
C28 C29 H29A 109.5
C28 C29 H29B 109.5
H29A C29 H29B 109.5
C28 C29 H29C 109.5
H29A C29 H29C 109.5
H29B C29 H29C 109.5
C16 N1 C24 128.55(13)
C16 N1 H1 115.7
C24 N1 H1 115.7
C24 N2 C28 117.86(18)

loop_
_geom_bond_atom_site_label_1
_geom_bond_atom_site_label_2
_geom_bond_distance
C1 C6 1.389(2)
C1 C2 1.392(2)
C1 C7 1.489(2)
C2 C3 1.379(2)
C2 H2 0.9300
C3 C4 1.380(3)
C3 H3 0.9300
C4 C5 1.382(3)
C4 H4 0.9300
C5 C6 1.370(3)
C5 H5 0.9300
C6 H6 0.9300
C7 O1 1.2411(18)
C7 C8 1.4608(19)
C8 C16 1.385(2)
C8 C9 1.4925(19)
C9 O2 1.2237(16)
C9 C10 1.490(2)
C10 C15 1.384(2)
C10 C11 1.388(2)
C11 C12 1.392(2)
C11 H11 0.9300
C12 C13 1.369(3)
C12 H12 0.9300
C13 C14 1.373(3)
C13 H13 0.9300
C14 C15 1.386(3)
C14 H14 0.9300
C15 H15 0.9300
C16 N1 1.3439(19)
C16 C17 1.5315(19)
C17 O3 1.2078(18)
C17 C18 1.480(2)
C18 C23 1.380(2)
C18 C19 1.387(2)
C19 C20 1.385(3)
C19 H19 0.9300
C20 C21 1.374(4)
C20 H20 0.9300
C21 C22 1.372(3)
C21 H21 0.9300
C22 C23 1.389(3)
C22 H22 0.9300
C23 H23 0.9300
C24 N2 1.313(2)
C24 C25 1.378(2)
C24 N1 1.403(2)
C25 C26 1.376(3)
C25 H25 0.9300
C26 C27 1.356(4)
C26 H26 0.9300
C27 C28 1.382(4)
C27 H27 0.9300
C28 N2 1.343(3)
C28 C29 1.504(4)
C29 H29A 0.9600
C29 H29B 0.9600
C29 H29C 0.9600
N1 H1 0.8600

loop_
_geom_torsion_atom_site_label_1
_geom_torsion_atom_site_label_2
_geom_torsion_atom_site_label_3
_geom_torsion_atom_site_label_4
_geom_torsion
C6 C1 C2 C3 2.0(3)
C7 C1 C2 C3 179.73(16)
C1 C2 C3 C4 -0.2(3)
C2 C3 C4 C5 -1.0(4)
C3 C4 C5 C6 0.2(4)
C4 C5 C6 C1 1.7(4)
C2 C1 C6 C5 -2.8(3)
C7 C1 C6 C5 179.42(19)
C6 C1 C7 O1 37.0(2)
C2 C1 C7 O1 -140.67(16)
C6 C1 C7 C8 -146.60(16)
C2 C1 C7 C8 35.7(2)
O1 C7 C8 C16 12.4(2)
C1 C7 C8 C16 -163.83(13)
O1 C7 C8 C9 -168.13(14)
C1 C7 C8 C9 15.6(2)
C16 C8 C9 O2 43.3(2)
C7 C8 C9 O2 -136.18(15)
C16 C8 C9 C10 -133.29(14)
C7 C8 C9 C10 47.24(19)
O2 C9 C10 C15 31.7(2)
C8 C9 C10 C15 -151.68(14)
O2 C9 C10 C11 -145.88(15)
C8 C9 C10 C11 30.8(2)
C15 C10 C11 C12 -1.0(2)
C9 C10 C11 C12 176.50(15)
C10 C11 C12 C13 1.0(3)
C11 C12 C13 C14 -0.5(3)
C12 C13 C14 C15 0.1(3)
C11 C10 C15 C14 0.6(3)
C9 C10 C15 C14 -176.98(17)
C13 C14 C15 C10 -0.1(3)
C7 C8 C16 N1 -7.1(2)
C9 C8 C16 N1 173.43(13)
C7 C8 C16 C17 168.06(13)
C9 C8 C16 C17 -11.4(2)
N1 C16 C17 O3 80.66(18)
C8 C16 C17 O3 -94.67(17)
N1 C16 C17 C18 -102.02(16)
C8 C16 C17 C18 82.65(18)
O3 C17 C18 C23 178.87(15)
C16 C17 C18 C23 1.8(2)
O3 C17 C18 C19 -1.7(2)
C16 C17 C18 C19 -178.79(14)
C23 C18 C19 C20 -0.8(3)
C17 C18 C19 C20 179.74(17)
C18 C19 C20 C21 -0.1(3)
C19 C20 C21 C22 1.0(3)
C20 C21 C22 C23 -0.9(3)
C19 C18 C23 C22 0.8(3)
C17 C18 C23 C22 -179.72(16)
C21 C22 C23 C18 0.0(3)
N2 C24 C25 C26 -0.8(3)
N1 C24 C25 C26 179.77(16)
C24 C25 C26 C27 0.0(3)
C25 C26 C27 C28 0.6(4)
C26 C27 C28 N2 -0.4(4)
C26 C27 C28 C29 -179.5(3)
C8 C16 N1 C24 -176.37(14)
C17 C16 N1 C24 8.3(2)
N2 C24 N1 C16 10.5(2)
C25 C24 N1 C16 -169.96(15)
C25 C24 N2 C28 1.0(3)
N1 C24 N2 C28 -179.55(19)
C27 C28 N2 C24 -0.4(4)
C29 C28 N2 C24 178.8(3)
